data_2234091
loop_
_publ_author_name
'Harding, David J.'
'Sertphon, Darunee'
'Harding, Phimphaka'

_publ_section_title
;
 (8-Aminoquinoline-\k^2^<i>N</i>,<i>N</i>')bis(1,1,1,5,5,5-hexafluoropentane-2,4-dionato-\k^2^<i>O</i>,<i>O</i>')cobalt(II)
;
_journal_coeditor_code BG2451
_journal_issue 4
_journal_name_full 'Acta Crystallographica Section E'
_journal_page_first m450
_journal_paper_doi 10.1107/S1600536812011312
_journal_volume 68
_journal_year 2012
_chemical_formula_iupac '[Co (C5 H F6 O2)2 (C9 H8 N2)]'
_chemical_formula_moiety 'C19 H10 Co F12 N2 O4'
_chemical_formula_sum 'C19 H10 Co F12 N2 O4'
_chemical_formula_weight 617.22
_chemical_name_systematic
;
(8-Aminoquinoline-\k^2^<i>N</i>,<i>N</i>')bis(1,1,1,5,5,5-hexafluoropentane-
2,4-dionato-\k^2^<i>O</i>,<i>O'</i>)cobalt(II)
;
_space_group_IT_number 2
_symmetry_cell_setting triclinic
_symmetry_space_group_name_Hall '-P 1'
_symmetry_space_group_name_H-M 'P -1'
_atom_sites_solution_hydrogens geom
_atom_sites_solution_primary direct
_atom_sites_solution_secondary difmap
_audit_creation_method SHELXL-97
_cell_angle_alpha 114.1490(10)
_cell_angle_beta 90.9270(10)
_cell_angle_gamma 95.2020(10)
_cell_formula_units_Z 2
_cell_length_a 9.6102(4)
_cell_length_b 10.2681(5)
_cell_length_c 12.4154(6)
_cell_measurement_reflns_used 6750
_cell_measurement_temperature 100(2)
_cell_measurement_theta_max 27.55
_cell_measurement_theta_min 2.71
_cell_volume 1111.40(9)
_computing_cell_refinement 'APEX2 (Bruker, 2005)'
_computing_data_collection 'APEX2 (Bruker, 2005)'
_computing_data_reduction 'SAINT (Bruker, 2003)'
_computing_molecular_graphics 'X-SEED (Barbour, 2001)'
_computing_publication_material 'publCIF (Westrip, 2010)'
_computing_structure_refinement 'SHELXL97 (Sheldrick, 2008)'
_computing_structure_solution 'SHELXS97 (Sheldrick, 2008)'
_diffrn_ambient_temperature 100(2)
_diffrn_measured_fraction_theta_full 0.991
_diffrn_measured_fraction_theta_max 0.991
_diffrn_measurement_device_type 'Bruker APEXII CCD area-detector'
_diffrn_measurement_method '\f and \w scans'
_diffrn_radiation_monochromator graphite
_diffrn_radiation_source 'fine-focus sealed tube'
_diffrn_radiation_type MoK\a
_diffrn_radiation_wavelength 0.71073
_diffrn_reflns_av_R_equivalents 0.0102
_diffrn_reflns_av_sigmaI/netI 0.0150
_diffrn_reflns_limit_h_max 12
_diffrn_reflns_limit_h_min -12
_diffrn_reflns_limit_k_max 13
_diffrn_reflns_limit_k_min -13
_diffrn_reflns_limit_l_max 16
_diffrn_reflns_limit_l_min -15
_diffrn_reflns_number 10217
_diffrn_reflns_theta_full 27.57
_diffrn_reflns_theta_max 27.57
_diffrn_reflns_theta_min 2.13
_exptl_absorpt_coefficient_mu 0.904
_exptl_absorpt_correction_T_max 0.746
_exptl_absorpt_correction_T_min 0.682
_exptl_absorpt_correction_type multi-scan
_exptl_absorpt_process_details '(SADABS; Bruker, 2003)'
_exptl_crystal_colour orange
_exptl_crystal_density_diffrn 1.844
_exptl_crystal_density_method 'not measured'
_exptl_crystal_description prism
_exptl_crystal_F_000 610
_exptl_crystal_size_max 0.29
_exptl_crystal_size_mid 0.18
_exptl_crystal_size_min 0.16
_refine_diff_density_max 0.786
_refine_diff_density_min -0.554
_refine_ls_extinction_method none
_refine_ls_goodness_of_fit_ref 1.046
_refine_ls_hydrogen_treatment constr
_refine_ls_matrix_type full
_refine_ls_number_parameters 399
_refine_ls_number_reflns 5113
_refine_ls_number_restraints 54
_refine_ls_restrained_S_all 1.043
_refine_ls_R_factor_all 0.0330
_refine_ls_R_factor_gt 0.0305
_refine_ls_shift/su_max 0.001
_refine_ls_shift/su_mean 0.000
_refine_ls_structure_factor_coef Fsqd
_refine_ls_weighting_details 'calc w=1/[\s^2^(Fo^2^)+(0.0369P)^2^+0.8282P] where P=(Fo^2^+2Fc^2^)/3'
_refine_ls_weighting_scheme calc
_refine_ls_wR_factor_gt 0.0763
_refine_ls_wR_factor_ref 0.0781
_reflns_number_gt 4735
_reflns_number_total 5113
_reflns_threshold_expression I>2\s(I)
_cod_data_source_file bg2451.cif
_cod_data_source_block I
_cod_database_code 2234091
_cod_database_fobs_code 2234091

loop_
_symmetry_equiv_pos_as_xyz
'x, y, z'
'-x, -y, -z'

loop_
_atom_site_type_symbol
_atom_site_label
_atom_site_fract_x
_atom_site_fract_y
_atom_site_fract_z
_atom_site_U_iso_or_equiv
_atom_site_adp_type
_atom_site_calc_flag
_atom_site_refinement_flags
_atom_site_occupancy
_atom_site_symmetry_multiplicity
_atom_site_disorder_assembly
_atom_site_disorder_group
Co Co1 0.12629(2) 0.20101(2) 0.679585(17) 0.01788(7) Uani d . 1 1 . .
O O1 0.17857(12) 0.15131(12) 0.82150(10) 0.0233(2) Uani d . 1 1 . .
O O2 0.23066(12) 0.02680(12) 0.57507(10) 0.0226(2) Uani d . 1 1 . .
O O3 0.30314(12) 0.34361(12) 0.71520(10) 0.0220(2) Uani d . 1 1 . .
O O4 0.08649(12) 0.23137(11) 0.52671(9) 0.0206(2) Uani d . 1 1 . .
N N1 0.00333(14) 0.36365(14) 0.78304(11) 0.0194(3) Uani d . 1 1 . .
N N2 -0.07051(15) 0.07814(14) 0.66194(12) 0.0228(3) Uani d . 1 1 . .
H H2A -0.1131 0.0575 0.5909 0.027 Uiso calc R 1 1 . .
H H2B -0.0573 -0.0051 0.6667 0.027 Uiso calc R 1 1 . .
C C18 -0.27315(19) 0.0996(2) 0.78771(16) 0.0305(4) Uani d . 1 1 . .
H H18 -0.2966 0.0007 0.7528 0.037 Uiso calc R 1 1 . .
C C8 0.26994(16) 0.41960(17) 0.55914(14) 0.0210(3) Uani d . 1 1 . .
H H8 0.3061 0.4845 0.5294 0.025 Uiso calc R 1 1 . .
C C13 -0.16746(19) 0.5479(2) 0.94323(14) 0.0289(4) Uani d . 1 1 . .
H H13 -0.2230 0.6101 0.9972 0.035 Uiso calc R 1 1 . .
C C6 0.33529(16) 0.41998(16) 0.66082(13) 0.0195(3) Uani d . 1 1 . .
C C1 0.24544(17) 0.05082(17) 0.81746(14) 0.0228(3) Uani d . 1 1 A .
C C9 0.15234(16) 0.32484(16) 0.50105(13) 0.0187(3) Uani d . 1 1 . .
C C3 0.30849(18) -0.04772(18) 0.72205(15) 0.0262(3) Uani d . 1 1 . .
H H3 0.3610 -0.1127 0.7344 0.031 Uiso calc R 1 1 . .
C C19 -0.15744(17) 0.15903(18) 0.75482(14) 0.0225(3) Uani d . 1 1 . .
C C10 0.09259(17) 0.33064(17) 0.38720(14) 0.0224(3) Uani d . 1 1 . .
C C11 0.03646(18) 0.50439(17) 0.83206(14) 0.0232(3) Uani d . 1 1 . .
H H11 0.1197 0.5415 0.8131 0.028 Uiso calc R 1 1 . .
C C4 0.29504(17) -0.05146(17) 0.60907(14) 0.0225(3) Uani d . 1 1 B .
C C14 -0.20721(17) 0.39818(19) 0.89415(14) 0.0250(3) Uani d . 1 1 . .
C C7 0.46039(17) 0.53403(19) 0.71976(15) 0.0250(3) Uani d . 1 1 . .
C C2 0.2559(2) 0.0349(2) 0.93543(17) 0.0350(4) Uani d . 1 1 . .
C C12 -0.04797(19) 0.60071(18) 0.91146(15) 0.0279(4) Uani d . 1 1 . .
H H12 -0.0223 0.6992 0.9418 0.033 Uiso calc R 1 1 . .
C C16 -0.32669(19) 0.3335(2) 0.92501(16) 0.0319(4) Uani d . 1 1 . .
H H16 -0.3849 0.3903 0.9800 0.038 Uiso calc R 1 1 . .
C C17 -0.35721(19) 0.1878(2) 0.87441(17) 0.0349(4) Uani d . 1 1 . .
H H17 -0.4344 0.1461 0.8974 0.042 Uiso calc R 1 1 . .
C C5 0.3599(2) -0.1715(2) 0.50891(17) 0.0334(4) Uani d . 1 1 . .
C C15 -0.11961(16) 0.30965(17) 0.81087(13) 0.0206(3) Uani d . 1 1 . .
F F1A 0.1331(3) 0.0212(7) 0.9737(4) 0.0637(14) Uani d PU 0.70(2) 1 A 1
F F2A 0.3201(4) 0.1603(4) 1.0201(3) 0.0529(8) Uani d PU 0.70(2) 1 A 1
F F3A 0.3336(7) -0.0600(6) 0.9363(4) 0.0808(18) Uani d PU 0.70(2) 1 A 1
F F1B 0.232(2) 0.1358(14) 1.0254(6) 0.114(7) Uani d PU 0.30(2) 1 A 2
F F2B 0.3649(9) -0.0234(15) 0.9466(11) 0.076(4) Uani d PU 0.30(2) 1 A 2
F F3B 0.1601(11) -0.0845(17) 0.9226(9) 0.086(5) Uani d PU 0.30(2) 1 A 2
F F4A 0.4341(13) -0.2489(11) 0.5421(3) 0.050(2) Uani d PU 0.57(3) 1 B 1
F F5A 0.4082(15) -0.1279(15) 0.4265(11) 0.0323(15) Uani d PU 0.57(3) 1 B 1
F F6A 0.2463(6) -0.2711(5) 0.4388(4) 0.0334(10) Uani d PU 0.57(3) 1 B 1
F F4B 0.4928(14) -0.1892(18) 0.5544(7) 0.048(3) Uani d PU 0.43(3) 1 B 2
F F5B 0.426(2) -0.1294(19) 0.4389(17) 0.042(3) Uani d PU 0.43(3) 1 B 2
F F6B 0.2903(18) -0.2858(7) 0.4676(15) 0.061(4) Uani d PU 0.43(3) 1 B 2
F F7 0.55505(16) 0.48660(17) 0.76660(18) 0.0789(6) Uani d . 1 1 . .
F F8 0.52320(13) 0.58172(16) 0.64755(11) 0.0496(4) Uani d . 1 1 . .
F F9 0.41614(15) 0.64738(15) 0.80499(13) 0.0618(4) Uani d . 1 1 . .
F F10 0.15304(14) 0.43584(13) 0.36377(11) 0.0434(3) Uani d . 1 1 . .
F F11 -0.04305(12) 0.34529(16) 0.39296(11) 0.0457(3) Uani d . 1 1 . .
F F12 0.10584(16) 0.20821(13) 0.29438(10) 0.0489(3) Uani d . 1 1 . .

loop_
_atom_site_aniso_label
_atom_site_aniso_U_11
_atom_site_aniso_U_22
_atom_site_aniso_U_33
_atom_site_aniso_U_12
_atom_site_aniso_U_13
_atom_site_aniso_U_23
Co1 0.02444(12) 0.01408(11) 0.01511(11) 0.00426(8) 0.00061(7) 0.00557(8)
O1 0.0310(6) 0.0218(5) 0.0190(5) 0.0071(5) 0.0003(4) 0.0095(4)
O2 0.0300(6) 0.0178(5) 0.0196(5) 0.0071(4) 0.0017(4) 0.0064(4)
O3 0.0248(5) 0.0212(5) 0.0212(5) 0.0030(4) -0.0018(4) 0.0100(4)
O4 0.0269(6) 0.0169(5) 0.0177(5) 0.0031(4) -0.0005(4) 0.0068(4)
N1 0.0253(6) 0.0176(6) 0.0142(6) 0.0049(5) -0.0014(5) 0.0049(5)
N2 0.0294(7) 0.0173(6) 0.0196(6) 0.0025(5) -0.0008(5) 0.0055(5)
C18 0.0303(9) 0.0332(9) 0.0310(9) -0.0003(7) -0.0017(7) 0.0172(8)
C8 0.0225(7) 0.0219(7) 0.0210(7) 0.0029(6) 0.0012(6) 0.0110(6)
C13 0.0335(9) 0.0317(9) 0.0170(7) 0.0169(7) -0.0017(6) 0.0030(6)
C6 0.0191(7) 0.0189(7) 0.0203(7) 0.0062(5) 0.0025(5) 0.0070(6)
C1 0.0257(8) 0.0223(7) 0.0232(8) 0.0021(6) -0.0014(6) 0.0125(6)
C9 0.0228(7) 0.0177(7) 0.0168(7) 0.0076(6) 0.0020(5) 0.0070(6)
C3 0.0313(8) 0.0231(8) 0.0277(8) 0.0100(6) 0.0005(7) 0.0125(7)
C19 0.0253(8) 0.0244(8) 0.0179(7) 0.0023(6) -0.0027(6) 0.0090(6)
C10 0.0280(8) 0.0194(7) 0.0205(7) 0.0019(6) -0.0027(6) 0.0091(6)
C11 0.0295(8) 0.0186(7) 0.0196(7) 0.0046(6) -0.0033(6) 0.0057(6)
C4 0.0250(8) 0.0170(7) 0.0244(8) 0.0042(6) 0.0012(6) 0.0071(6)
C14 0.0267(8) 0.0329(9) 0.0159(7) 0.0110(7) -0.0016(6) 0.0090(6)
C7 0.0239(8) 0.0281(8) 0.0244(8) 0.0001(6) -0.0025(6) 0.0129(7)
C2 0.0400(10) 0.0456(11) 0.0310(9) 0.0172(9) 0.0071(8) 0.0246(9)
C12 0.0376(9) 0.0198(8) 0.0211(8) 0.0104(7) -0.0054(7) 0.0020(6)
C16 0.0266(8) 0.0496(11) 0.0229(8) 0.0130(8) 0.0036(7) 0.0164(8)
C17 0.0257(8) 0.0539(12) 0.0338(10) 0.0032(8) 0.0041(7) 0.0269(9)
C5 0.0448(11) 0.0257(9) 0.0312(9) 0.0176(8) 0.0076(8) 0.0102(7)
C15 0.0239(7) 0.0238(8) 0.0144(7) 0.0058(6) -0.0024(6) 0.0076(6)
F1A 0.0482(12) 0.110(4) 0.061(2) -0.0003(16) 0.0112(12) 0.065(3)
F2A 0.0699(18) 0.0644(15) 0.0221(12) 0.0077(14) -0.0076(11) 0.0157(10)
F3A 0.152(5) 0.079(2) 0.0424(16) 0.088(3) 0.032(2) 0.0407(16)
F1B 0.246(19) 0.101(8) 0.030(3) 0.134(11) 0.048(7) 0.039(4)
F2B 0.030(3) 0.172(11) 0.080(6) 0.022(4) 0.001(3) 0.102(7)
F3B 0.082(5) 0.130(10) 0.068(5) -0.056(6) -0.024(4) 0.078(6)
F4A 0.064(4) 0.047(3) 0.0371(13) 0.041(3) -0.0028(15) 0.0078(14)
F5A 0.038(3) 0.038(3) 0.0217(16) 0.015(2) 0.0063(17) 0.0102(15)
F6A 0.0388(19) 0.0193(12) 0.0317(15) 0.0012(11) 0.0010(11) 0.0006(9)
F4B 0.054(4) 0.061(5) 0.039(2) 0.042(4) 0.014(2) 0.022(3)
F5B 0.038(5) 0.030(3) 0.048(7) 0.000(3) 0.019(4) 0.006(3)
F6B 0.070(6) 0.0170(18) 0.072(5) -0.001(2) 0.028(5) -0.004(2)
F7 0.0507(8) 0.0669(10) 0.1391(16) -0.0257(7) -0.0618(10) 0.0715(11)
F8 0.0389(7) 0.0730(9) 0.0362(6) -0.0255(6) -0.0048(5) 0.0285(6)
F9 0.0531(8) 0.0427(7) 0.0511(8) -0.0181(6) 0.0182(6) -0.0156(6)
F10 0.0575(7) 0.0416(7) 0.0393(6) -0.0161(6) -0.0194(5) 0.0301(6)
F11 0.0288(6) 0.0768(9) 0.0450(7) 0.0097(6) -0.0045(5) 0.0380(7)
F12 0.0936(10) 0.0337(6) 0.0180(5) 0.0232(6) -0.0031(6) 0.0060(5)

loop_
_atom_type_symbol
_atom_type_description
_atom_type_scat_dispersion_real
_atom_type_scat_dispersion_imag
_atom_type_scat_source
C C 0.0033 0.0016 'International Tables Vol C Tables 4.2.6.8 and 6.1.1.4'
H H 0.0000 0.0000 'International Tables Vol C Tables 4.2.6.8 and 6.1.1.4'
Co Co 0.3494 0.9721 'International Tables Vol C Tables 4.2.6.8 and 6.1.1.4'
F F 0.0171 0.0103 'International Tables Vol C Tables 4.2.6.8 and 6.1.1.4'
N N 0.0061 0.0033 'International Tables Vol C Tables 4.2.6.8 and 6.1.1.4'
O O 0.0106 0.0060 'International Tables Vol C Tables 4.2.6.8 and 6.1.1.4'

loop_
_geom_angle_atom_site_label_1
_geom_angle_atom_site_label_2
_geom_angle_atom_site_label_3
_geom_angle
O3 Co1 O4 88.59(4)
O3 Co1 O2 92.89(5)
O4 Co1 O2 86.96(4)
O3 Co1 O1 91.57(5)
O4 Co1 O1 173.56(4)
O2 Co1 O1 86.60(4)
O3 Co1 N1 92.56(5)
O4 Co1 N1 93.50(5)
O2 Co1 N1 174.54(5)
O1 Co1 N1 92.92(5)
O3 Co1 N2 171.64(5)
O4 Co1 N2 93.30(5)
O2 Co1 N2 95.34(5)
O1 Co1 N2 87.47(5)
N1 Co1 N2 79.21(5)
C1 O1 Co1 126.51(11)
C4 O2 Co1 127.00(11)
C6 O3 Co1 125.51(10)
C9 O4 Co1 124.61(10)
C11 N1 C15 118.09(14)
C11 N1 Co1 128.77(12)
C15 N1 Co1 112.72(10)
C19 N2 Co1 109.49(10)
C19 N2 H2A 109.8
Co1 N2 H2A 109.8
C19 N2 H2B 109.8
Co1 N2 H2B 109.8
H2A N2 H2B 108.2
C19 C18 C17 120.25(17)
C19 C18 H18 119.9
C17 C18 H18 119.9
C9 C8 C6 122.01(15)
C9 C8 H8 119.0
C6 C8 H8 119.0
C12 C13 C14 119.87(15)
C12 C13 H13 120.1
C14 C13 H13 120.1
O3 C6 C8 129.11(15)
O3 C6 C7 113.78(13)
C8 C6 C7 117.03(14)
O1 C1 C3 129.16(15)
O1 C1 C2 113.85(15)
C3 C1 C2 116.98(15)
O4 C9 C8 129.33(14)
O4 C9 C10 113.31(13)
C8 C9 C10 117.35(14)
C4 C3 C1 121.85(15)
C4 C3 H3 119.1
C1 C3 H3 119.1
C18 C19 C15 119.70(16)
C18 C19 N2 123.99(15)
C15 C19 N2 116.28(14)
F10 C10 F11 107.19(14)
F10 C10 F12 107.37(14)
F11 C10 F12 106.61(14)
F10 C10 C9 114.31(13)
F11 C10 C9 110.84(13)
F12 C10 C9 110.16(13)
N1 C11 C12 123.29(16)
N1 C11 H11 118.4
C12 C11 H11 118.4
O2 C4 C3 128.69(15)
O2 C4 C5 113.84(14)
C3 C4 C5 117.38(15)
C16 C14 C13 123.78(16)
C16 C14 C15 118.94(16)
C13 C14 C15 117.26(16)
F7 C7 F8 107.38(16)
F7 C7 F9 107.93(17)
F8 C7 F9 106.06(15)
F7 C7 C6 111.98(14)
F8 C7 C6 113.86(14)
F9 C7 C6 109.31(14)
F1B C2 F3A 122.2(5)
F1B C2 F2B 113.4(8)
F1B C2 F1A 65.7(9)
F3A C2 F1A 112.9(3)
F2B C2 F1A 127.6(5)
F3A C2 F2A 103.7(3)
F2B C2 F2A 86.9(6)
F1A C2 F2A 104.3(3)
F1B C2 F3B 108.0(7)
F3A C2 F3B 75.6(6)
F2B C2 F3B 94.7(7)
F1A C2 F3B 46.1(6)
F2A C2 F3B 141.1(4)
F1B C2 C1 118.3(3)
F3A C2 C1 115.0(2)
F2B C2 C1 112.9(5)
F1A C2 C1 111.35(18)
F2A C2 C1 108.60(19)
F3B C2 C1 106.4(3)
C13 C12 C11 119.11(16)
C13 C12 H12 120.4
C11 C12 H12 120.4
C17 C16 C14 120.24(17)
C17 C16 H16 119.9
C14 C16 H16 119.9
C16 C17 C18 120.95(17)
C16 C17 H17 119.5
C18 C17 H17 119.5
F6B C5 F5B 118.2(12)
F6B C5 F4A 78.3(6)
F5B C5 F4A 110.8(13)
F6B C5 F5A 113.3(10)
F4A C5 F5A 118.9(8)
F5B C5 F6A 105.6(9)
F4A C5 F6A 103.5(4)
F5A C5 F6A 98.0(6)
F6B C5 F4B 108.7(5)
F5B C5 F4B 88.6(12)
F5A C5 F4B 98.1(7)
F6A C5 F4B 132.8(5)
F6B C5 C4 115.5(4)
F5B C5 C4 113.9(9)
F4A C5 C4 115.3(2)
F5A C5 C4 111.8(6)
F6A C5 C4 106.6(3)
F4B C5 C4 107.9(4)
N1 C15 C14 122.25(15)
N1 C15 C19 117.98(14)
C14 C15 C19 119.76(15)

loop_
_geom_bond_atom_site_label_1
_geom_bond_atom_site_label_2
_geom_bond_distance
Co1 O3 2.0549(11)
Co1 O4 2.0805(11)
Co1 O2 2.0875(11)
Co1 O1 2.0906(11)
Co1 N1 2.1183(13)
Co1 N2 2.1318(14)
O1 C1 1.2487(19)
O2 C4 1.2515(19)
O3 C6 1.2500(19)
O4 C9 1.2529(19)
N1 C11 1.323(2)
N1 C15 1.369(2)
N2 C19 1.446(2)
N2 H2A 0.9000
N2 H2B 0.9000
C18 C19 1.368(2)
C18 C17 1.412(3)
C18 H18 0.9300
C8 C9 1.394(2)
C8 C6 1.399(2)
C8 H8 0.9300
C13 C12 1.358(3)
C13 C14 1.415(3)
C13 H13 0.9300
C6 C7 1.539(2)
C1 C3 1.396(2)
C1 C2 1.541(2)
C9 C10 1.543(2)
C3 C4 1.391(2)
C3 H3 0.9300
C19 C15 1.420(2)
C10 F10 1.3182(19)
C10 F11 1.325(2)
C10 F12 1.3315(19)
C11 C12 1.408(2)
C11 H11 0.9300
C4 C5 1.538(2)
C14 C16 1.411(3)
C14 C15 1.415(2)
C7 F7 1.303(2)
C7 F8 1.316(2)
C7 F9 1.323(2)
C2 F1B 1.215(7)
C2 F3A 1.284(4)
C2 F2B 1.285(9)
C2 F1A 1.296(3)
C2 F2A 1.367(4)
C2 F3B 1.417(8)
C12 H12 0.9300
C16 C17 1.365(3)
C16 H16 0.9300
C17 H17 0.9300
C5 F6B 1.202(8)
C5 F5B 1.271(18)
C5 F4A 1.293(4)
C5 F5A 1.346(13)
C5 F6A 1.427(5)
C5 F4B 1.445(10)

loop_
_geom_hbond_atom_site_label_D
_geom_hbond_atom_site_label_H
_geom_hbond_atom_site_label_A
_geom_hbond_site_symmetry_D
_geom_hbond_site_symmetry_H
_geom_hbond_site_symmetry_A
_geom_hbond_distance_DH
_geom_hbond_distance_HA
_geom_hbond_distance_DA
_geom_hbond_angle_DHA
_geom_hbond_publ_flag
N2 H2A O2 1_555 1_555 2_556 0.90 2.135 3.024(2) 169 y
N2 H2B O4 1_555 1_555 2_556 0.90 2.557 3.069(2) 117 y

loop_
_geom_torsion_atom_site_label_1
_geom_torsion_atom_site_label_2
_geom_torsion_atom_site_label_3
_geom_torsion_atom_site_label_4
_geom_torsion
O3 Co1 O1 C1 -93.11(14)
O2 Co1 O1 C1 -0.30(13)
N1 Co1 O1 C1 174.25(14)
N2 Co1 O1 C1 95.20(14)
O3 Co1 O2 C4 88.38(13)
O4 Co1 O2 C4 176.82(13)
O1 Co1 O2 C4 -3.02(13)
N2 Co1 O2 C4 -90.15(14)
O4 Co1 O3 C6 9.12(12)
O2 Co1 O3 C6 96.00(12)
O1 Co1 O3 C6 -177.32(12)
N1 Co1 O3 C6 -84.33(12)
O3 Co1 O4 C9 -8.77(12)
O2 Co1 O4 C9 -101.74(12)
N1 Co1 O4 C9 83.71(12)
N2 Co1 O4 C9 163.08(12)
O3 Co1 N1 C11 8.91(13)
O4 Co1 N1 C11 -79.83(13)
O1 Co1 N1 C11 100.61(13)
N2 Co1 N1 C11 -172.53(14)
O3 Co1 N1 C15 -163.40(10)
O4 Co1 N1 C15 107.86(10)
O1 Co1 N1 C15 -71.70(10)
N2 Co1 N1 C15 15.16(10)
O4 Co1 N2 C19 -111.13(10)
O2 Co1 N2 C19 161.62(10)
O1 Co1 N2 C19 75.27(10)
N1 Co1 N2 C19 -18.19(10)
Co1 O3 C6 C8 -6.4(2)
Co1 O3 C6 C7 170.37(10)
C9 C8 C6 O3 -0.8(3)
C9 C8 C6 C7 -177.45(14)
Co1 O1 C1 C3 3.9(3)
Co1 O1 C1 C2 -175.04(11)
Co1 O4 C9 C8 5.7(2)
Co1 O4 C9 C10 -175.38(9)
C6 C8 C9 O4 1.1(3)
C6 C8 C9 C10 -177.80(14)
O1 C1 C3 C4 -4.7(3)
C2 C1 C3 C4 174.23(17)
C17 C18 C19 C15 1.9(2)
C17 C18 C19 N2 -176.04(15)
Co1 N2 C19 C18 -162.39(13)
Co1 N2 C19 C15 19.57(16)
O4 C9 C10 F10 174.74(14)
C8 C9 C10 F10 -6.2(2)
O4 C9 C10 F11 53.48(18)
C8 C9 C10 F11 -127.44(16)
O4 C9 C10 F12 -64.27(18)
C8 C9 C10 F12 114.81(16)
C15 N1 C11 C12 0.3(2)
Co1 N1 C11 C12 -171.68(12)
Co1 O2 C4 C3 3.3(3)
Co1 O2 C4 C5 179.71(11)
C1 C3 C4 O2 0.7(3)
C1 C3 C4 C5 -175.65(16)
C12 C13 C14 C16 177.71(16)
C12 C13 C14 C15 -1.2(2)
O3 C6 C7 F7 36.9(2)
C8 C6 C7 F7 -145.89(17)
O3 C6 C7 F8 159.01(15)
C8 C6 C7 F8 -23.8(2)
O3 C6 C7 F9 -82.60(18)
C8 C6 C7 F9 94.57(18)
O1 C1 C2 F1B -17.8(13)
C3 C1 C2 F1B 163.1(13)
O1 C1 C2 F3A -174.6(4)
C3 C1 C2 F3A 6.3(4)
O1 C1 C2 F2B -153.5(7)
C3 C1 C2 F2B 27.4(7)
O1 C1 C2 F1A 55.3(4)
C3 C1 C2 F1A -123.8(3)
O1 C1 C2 F2A -59.0(3)
C3 C1 C2 F2A 121.9(2)
O1 C1 C2 F3B 103.9(8)
C3 C1 C2 F3B -75.2(8)
C14 C13 C12 C11 -1.6(2)
N1 C11 C12 C13 2.2(2)
C13 C14 C16 C17 -179.35(16)
C15 C14 C16 C17 -0.4(2)
C14 C16 C17 C18 -2.2(3)
C19 C18 C17 C16 1.4(3)
O2 C4 C5 F6B -95.2(13)
C3 C4 C5 F6B 81.7(13)
O2 C4 C5 F5B 46.3(10)
C3 C4 C5 F5B -136.8(10)
O2 C4 C5 F4A 176.1(8)
C3 C4 C5 F4A -7.1(8)
O2 C4 C5 F5A 36.2(6)
C3 C4 C5 F5A -146.9(6)
O2 C4 C5 F6A -69.7(3)
C3 C4 C5 F6A 107.2(3)
O2 C4 C5 F4B 143.0(7)
C3 C4 C5 F4B -40.1(7)
C11 N1 C15 C14 -3.4(2)
Co1 N1 C15 C14 169.82(11)
C11 N1 C15 C19 177.73(14)
Co1 N1 C15 C19 -9.06(16)
C16 C14 C15 N1 -175.13(14)
C13 C14 C15 N1 3.9(2)
C16 C14 C15 C19 3.7(2)
C13 C14 C15 C19 -177.28(14)
C18 C19 C15 N1 174.41(14)
N2 C19 C15 N1 -7.5(2)
C18 C19 C15 C14 -4.5(2)
N2 C19 C15 C14 173.64(13)
